data_7009877
loop_
_publ_author_name
'Carvalho, M. Fernanda N. N.'
'Galv\~ao, Adelino M.'
'Pombeiro, Armando J. L.'

_publ_section_title
;
 Proton addition and hydrogen-bond formation in reactions of the
 dicyano-complex [NBu4][trans-Re(CN)2(dppe)2] with protic reagents
;
_journal_issue 19
_journal_name_full 'Journal of the Chemical Society, Dalton Transactions'
_journal_page_first 3393
_journal_paper_doi 10.1039/b004189k
_journal_year 2000
_chemical_formula_sum 'C56 H56 N2 O2 P4 Re'
_chemical_formula_weight 1099.22
_chemical_name_systematic
; 
 ? 
;
_space_group_IT_number 14
_symmetry_space_group_name_Hall '-P 2yab'
_symmetry_space_group_name_H-M 'P 1 21/a 1'
_atom_sites_solution_hydrogens geom
_atom_sites_solution_primary direct
_atom_sites_solution_secondary difmap
_audit_creation_method SHELXL
_cell_angle_alpha 90.00
_cell_angle_beta 107.780(10)
_cell_angle_gamma 90.00
_cell_formula_units_Z 2
_cell_length_a 13.474(3)
_cell_length_b 18.692(2)
_cell_length_c 10.155(3)
_cell_measurement_temperature 293(2)
_cell_volume 2435.4(9)
_computing_structure_refinement 'SHELXL-93 (Sheldrick, 1993)'
_computing_structure_solution 'SHELXS-86 (Sheldrick, 1990)'
_diffrn_ambient_temperature 293(2)
_diffrn_radiation_monochromator graphite
_diffrn_radiation_source 'fine-focus sealed tube'
_diffrn_radiation_type MoK\a
_diffrn_radiation_wavelength 0.71069
_diffrn_reflns_av_R_equivalents 0.1272
_diffrn_reflns_av_sigmaI/netI 0.1723
_diffrn_reflns_limit_h_max 16
_diffrn_reflns_limit_h_min -15
_diffrn_reflns_limit_k_max 0
_diffrn_reflns_limit_k_min -22
_diffrn_reflns_limit_l_max 0
_diffrn_reflns_limit_l_min -12
_diffrn_reflns_number 4524
_diffrn_reflns_theta_max 24.98
_diffrn_reflns_theta_min 1.93
_exptl_absorpt_coefficient_mu 2.531
_exptl_crystal_density_diffrn 1.499
_exptl_crystal_F_000 1114
_refine_diff_density_max 1.572
_refine_diff_density_min -1.364
_refine_diff_density_rms 0.204
_refine_ls_extinction_method none
_refine_ls_goodness_of_fit_all 1.173
_refine_ls_goodness_of_fit_obs 1.144
_refine_ls_matrix_type full
_refine_ls_number_parameters 296
_refine_ls_number_reflns 4263
_refine_ls_number_restraints 0
_refine_ls_restrained_S_all 1.176
_refine_ls_restrained_S_obs 1.144
_refine_ls_R_factor_all 0.1796
_refine_ls_R_factor_obs 0.0803
_refine_ls_shift/esd_max -0.030
_refine_ls_shift/esd_mean 0.001
_refine_ls_structure_factor_coef Fsqd
_refine_ls_weighting_details 'w=1/[\s^2^(Fo^2^)+(0.0001P)^2^+21.4897P] where P=(Fo^2^+2Fc^2^)/3'
_refine_ls_weighting_scheme calc
_refine_ls_wR_factor_all 0.1690
_refine_ls_wR_factor_obs 0.1172
_reflns_number_observed 2291
_reflns_number_total 4266
_reflns_observed_criterion >2sigma(I)
_cod_data_source_file b004189k.txt
_cod_data_source_block Complex5
_cod_depositor_comments
;
The following automatic conversions were performed:

'_refine_ls_weighting_scheme' value 'calc
w=1/[\s^2^(Fo^2^)+(0.0001P)^2^+21.4897P] where P=(Fo^2^+2Fc^2^)/3'
was changed to 'calc'. New tag '_refine_ls_weighting_details' was
created. The value of the new tag was set to
'w=1/[\s^2^(Fo^2^)+(0.0001P)^2^+21.4897P] where P=(Fo^2^+2Fc^2^)/3'.

Automatic conversion script
Id: cif_fix_values 3143 2015-03-26 13:38:13Z robertas 
;
_cod_database_code 7009877

loop_
_symmetry_equiv_pos_as_xyz
'x, y, z'
'-x+1/2, y+1/2, -z'
'-x, -y, -z'
'x-1/2, -y-1/2, z'

loop_
_atom_site_aniso_label
_atom_site_aniso_U_11
_atom_site_aniso_U_22
_atom_site_aniso_U_33
_atom_site_aniso_U_23
_atom_site_aniso_U_13
_atom_site_aniso_U_12
Re 0.0256(4) 0.0243(4) 0.0309(4) 0.0010(7) 0.0125(3) -0.0001(7)
P1 0.025(2) 0.041(3) 0.033(2) 0.001(2) 0.013(2) 0.003(2)
P2 0.031(2) 0.032(2) 0.034(3) 0.004(2) 0.015(2) 0.004(2)
C22 0.037(11) 0.031(10) 0.052(12) 0.015(9) 0.012(10) 0.002(8)
C11 0.041(10) 0.047(11) 0.038(10) 0.013(9) 0.030(9) 0.011(9)
C21 0.040(10) 0.040(10) 0.048(11) 0.012(9) 0.025(9) 0.020(9)
C224 0.054(12) 0.099(18) 0.035(10) 0.022(16) -0.006(9) -0.035(17)
C222 0.043(11) 0.099(25) 0.039(11) -0.022(13) -0.002(9) 0.008(12)
C12 0.030(10) 0.035(11) 0.087(15) -0.017(10) 0.032(10) -0.009(8)
C122 0.026(10) 0.085(16) 0.057(13) -0.010(12) 0.010(9) -0.020(11)
C225 0.032(11) 0.081(16) 0.053(13) -0.023(12) -0.034(10) 0.007(11)
C126 0.038(11) 0.053(13) 0.105(18) -0.003(12) 0.034(12) -0.003(10)
C125 0.038(11) 0.043(12) 0.107(19) 0.004(13) 0.024(12) -0.014(10)
C226 0.045(11) 0.053(12) 0.058(13) -0.003(10) 0.016(10) 0.013(10)
C223 0.053(13) 0.052(12) 0.052(12) -0.013(10) 0.005(11) -0.006(11)
C123 0.064(15) 0.087(17) 0.035(11) -0.023(11) 0.002(10) -0.001(13)
C124 0.031(11) 0.049(13) 0.109(19) 0.017(13) 0.011(12) -0.007(10)
C23 0.042(12) 0.027(9) 0.043(11) -0.007(9) 0.016(10) -0.016(9)
C13 0.039(10) 0.042(11) 0.055(12) -0.010(10) 0.031(10) -0.006(9)
C232 0.056(12) 0.025(10) 0.065(13) 0.025(9) 0.030(10) 0.012(9)
C132 0.061(14) 0.042(13) 0.093(18) 0.021(12) 0.034(13) 0.007(11)
C236 0.078(15) 0.037(11) 0.072(14) 0.035(11) 0.035(12) 0.030(11)
C234 0.085(17) 0.047(13) 0.044(12) 0.007(11) 0.002(12) 0.006(12)
C233 0.060(14) 0.054(14) 0.064(14) 0.003(11) 0.021(11) -0.001(11)
C235 0.086(17) 0.056(13) 0.045(12) 0.039(11) 0.018(12) 0.014(12)
C133 0.038(12) 0.053(14) 0.120(21) 0.027(14) 0.035(13) 0.004(11)
C134 0.043(13) 0.059(16) 0.109(21) -0.033(15) 0.009(14) 0.004(12)
C136 0.073(16) 0.047(13) 0.097(19) -0.016(13) 0.040(14) 0.016(12)
C135 0.066(16) 0.055(14) 0.103(20) -0.021(14) 0.028(15) 0.002(13)
N1 0.037(10) 0.076(14) 0.044(10) -0.022(11) -0.001(8) -0.008(9)
C1 0.032(10) 0.060(13) 0.014(9) 0.021(9) -0.012(7) -0.006(9)
O2S 0.137(19) 0.210(24) 0.092(15) -0.075(16) 0.056(14) -0.001(19)
C2S 0.112(24) 0.066(17) 0.155(29) -0.007(18) 0.082(23) -0.016(18)

loop_
_atom_site_label
_atom_site_type_symbol
_atom_site_fract_x
_atom_site_fract_y
_atom_site_fract_z
_atom_site_U_iso_or_equiv
_atom_site_thermal_displace_type
_atom_site_occupancy
_atom_site_calc_flag
_atom_site_refinement_flags
_atom_site_disorder_group
Re Re 1.0000 1.0000 0.5000 0.0261(2) Uani 1 d S .
P1 P 0.8341(3) 0.9899(3) 0.5482(4) 0.0321(11) Uani 1 d . .
P2 P 1.0592(3) 0.9322(2) 0.7124(5) 0.0313(10) Uani 1 d . .
C22 C 1.1797(14) 0.9554(9) 0.8430(19) 0.040(5) Uani 1 d . .
C11 C 0.8579(12) 0.9365(9) 0.7085(16) 0.038(4) Uani 1 d . .
H11A H 0.8069(12) 0.9496(9) 0.7541(16) 0.046 Uiso 1 calc R .
H11B H 0.8484(12) 0.8863(9) 0.6844(16) 0.046 Uiso 1 calc R .
C21 C 0.9650(12) 0.9474(9) 0.8070(17) 0.040(4) Uani 1 d . .
H21A H 0.9774(12) 0.9141(9) 0.8836(17) 0.048 Uiso 1 calc R .
H21B H 0.9720(12) 0.9957(9) 0.8437(17) 0.048 Uiso 1 calc R .
C224 C 1.3709(14) 0.9927(17) 1.0362(17) 0.067(7) Uani 1 d . .
H224 H 1.4341(14) 1.0059(17) 1.0997(17) 0.081 Uiso 1 calc R .
C222 C 1.1944(15) 1.0187(12) 0.9164(18) 0.064(8) Uani 1 d . .
H222 H 1.1394(15) 1.0511(12) 0.8986(18) 0.076 Uiso 1 calc R .
C12 C 0.7210(13) 0.9453(9) 0.4376(21) 0.048(5) Uani 1 d . .
C122 C 0.7270(14) 0.8993(11) 0.3382(19) 0.057(6) Uani 1 d . .
H122 H 0.7905(14) 0.8918(11) 0.3220(19) 0.068 Uiso 1 calc R .
C225 C 1.3625(14) 0.9298(12) 0.9645(19) 0.066(6) Uani 1 d . .
H225 H 1.4196(14) 0.8995(12) 0.9809(19) 0.079 Uiso 1 calc R .
C126 C 0.6223(14) 0.9531(10) 0.4615(23) 0.062(6) Uani 1 d . .
H126 H 0.6167(14) 0.9830(10) 0.5320(23) 0.075 Uiso 1 calc R .
C125 C 0.5348(15) 0.9167(10) 0.3815(23) 0.063(6) Uani 1 d . .
H125 H 0.4707(15) 0.9244(10) 0.3958(23) 0.075 Uiso 1 calc R .
C226 C 1.2689(14) 0.9113(10) 0.8674(19) 0.052(5) Uani 1 d . .
H226 H 1.2646(14) 0.8691(10) 0.8174(19) 0.062 Uiso 1 calc R .
C223 C 1.2854(15) 1.0357(10) 1.0133(19) 0.055(5) Uani 1 d . .
H223 H 1.2897(15) 1.0773(10) 1.0650(19) 0.066 Uiso 1 calc R .
C123 C 0.6387(16) 0.8630(12) 0.2597(19) 0.065(6) Uani 1 d . .
H123 H 0.6448(16) 0.8330(12) 0.1896(19) 0.078 Uiso 1 calc R .
C124 C 0.5422(15) 0.8690(11) 0.2802(24) 0.066(6) Uani 1 d . .
H124 H 0.4851(15) 0.8425(11) 0.2288(24) 0.079 Uiso 1 calc R .
C23 C 1.0700(14) 0.8345(9) 0.7117(20) 0.037(5) Uani 1 d . .
C13 C 0.7786(13) 1.0738(9) 0.5898(19) 0.041(4) Uani 1 d . .
C232 C 1.0979(14) 0.7989(9) 0.6037(19) 0.047(5) Uani 1 d . .
H232 H 1.1047(14) 0.8243(9) 0.5282(19) 0.056 Uiso 1 calc R .
C132 C 0.7165(16) 1.1118(10) 0.4793(25) 0.063(6) Uani 1 d . .
H132 H 0.7038(16) 1.0956(10) 0.3891(25) 0.076 Uiso 1 calc R .
C236 C 1.0582(16) 0.7941(9) 0.8192(21) 0.060(6) Uani 1 d . .
H236 H 1.0394(16) 0.8163(9) 0.8900(21) 0.072 Uiso 1 calc R .
C234 C 1.0979(17) 0.6878(11) 0.7207(20) 0.063(6) Uani 1 d . .
H234 H 1.1037(17) 0.6382(11) 0.7207(20) 0.075 Uiso 1 calc R .
C233 C 1.1140(16) 0.7276(11) 0.6135(21) 0.059(5) Uani 1 d . .
H233 H 1.1365(16) 0.7045(11) 0.5467(21) 0.071 Uiso 1 calc R .
C235 C 1.0741(16) 0.7208(11) 0.8233(20) 0.062(6) Uani 1 d . .
H235 H 1.0682(16) 0.6945(11) 0.8982(20) 0.075 Uiso 1 calc R .
C133 C 0.6722(15) 1.1772(11) 0.5080(27) 0.068(7) Uani 1 d . .
H133 H 0.6293(15) 1.2042(11) 0.4361(27) 0.082 Uiso 1 calc R .
C134 C 0.6938(16) 1.2004(12) 0.6452(27) 0.074(7) Uani 1 d . .
H134 H 0.6661(16) 1.2429(12) 0.6662(27) 0.088 Uiso 1 calc R .
C136 C 0.7946(17) 1.0954(10) 0.7187(25) 0.069(7) Uani 1 d . .
H136 H 0.8328(17) 1.0672(10) 0.7921(25) 0.083 Uiso 1 calc R .
C135 C 0.7544(18) 1.1600(11) 0.7433(27) 0.074(7) Uani 1 d . .
H135 H 0.7710(18) 1.1759(11) 0.8342(27) 0.089 Uiso 1 calc R .
N1 N 1.0360(13) 1.1372(10) 0.7012(18) 0.055(5) Uani 1 d . .
C1 C 1.0207(13) 1.0896(10) 0.6225(16) 0.040(5) Uani 1 d . .
O2S O 1.0417(17) 1.2179(13) 0.9328(20) 0.141(9) Uani 1 d . .
H2S H 1.0313(17) 1.1873(13) 0.8722(20) 0.038(58) Uiso 1 calc R .
C2S C 1.1421(21) 1.2202(13) 1.0014(30) 0.102(10) Uani 1 d . .
H2SA H 1.1818(21) 1.2105(13) 0.9394(30) 0.122 Uiso 1 calc R .
H2SB H 1.1579(21) 1.1850(13) 1.0737(30) 0.122 Uiso 1 calc R .
H2SC H 1.1596(21) 1.2669(13) 1.0411(30) 0.122 Uiso 1 calc R .

loop_
_atom_type_symbol
_atom_type_description
_atom_type_scat_dispersion_real
_atom_type_scat_dispersion_imag
_atom_type_scat_source
C C 0.0020 0.0020 'International Tables Vol C Tables 4.2.6.8 and 6.1.1.4'
H H 0.0000 0.0000 'International Tables Vol C Tables 4.2.6.8 and 6.1.1.4'
P P 0.0900 0.0950 'International Tables Vol C Tables 4.2.6.8 and 6.1.1.4'
N N 0.0040 0.0030 'International Tables Vol C Tables 4.2.6.8 and 6.1.1.4'
Re Re -1.5980 7.2320 'International Tables Vol C Tables 4.2.6.8 and 6.1.1.4'
O O 0.0080 0.0060 'International Tables Vol C Tables 4.2.6.8 and 6.1.1.4'

loop_
_geom_angle_atom_site_label_1
_geom_angle_atom_site_label_2
_geom_angle_atom_site_label_3
_geom_angle
_geom_angle_site_symmetry_1
_geom_angle_site_symmetry_3
_geom_angle_publ_flag
C1 Re C1 180.000(4) 3_776 . ?
C1 Re P2 93.4(4) 3_776 . ?
C1 Re P2 86.6(4) . . ?
C1 Re P2 86.6(4) 3_776 3_776 ?
C1 Re P2 93.4(4) . 3_776 ?
P2 Re P2 180.0 . 3_776 ?
C1 Re P1 84.5(5) 3_776 3_776 ?
C1 Re P1 95.5(5) . 3_776 ?
P2 Re P1 98.42(15) . 3_776 ?
P2 Re P1 81.58(14) 3_776 3_776 ?
C1 Re P1 95.5(5) 3_776 . ?
C1 Re P1 84.5(5) . . ?
P2 Re P1 81.58(14) . . ?
P2 Re P1 98.42(15) 3_776 . ?
P1 Re P1 180.0 3_776 . ?
C12 P1 C13 102.3(8) . . ?
C12 P1 C11 100.7(9) . . ?
C13 P1 C11 103.3(8) . . ?
C12 P1 Re 124.4(6) . . ?
C13 P1 Re 116.2(6) . . ?
C11 P1 Re 107.1(5) . . ?
C22 P2 C23 100.8(8) . . ?
C22 P2 C21 100.9(8) . . ?
C23 P2 C21 103.0(8) . . ?
C22 P2 Re 120.4(6) . . ?
C23 P2 Re 121.6(7) . . ?
C21 P2 Re 107.1(5) . . ?
C222 C22 C226 115.6(18) . . ?
C222 C22 P2 123.4(15) . . ?
C226 C22 P2 120.8(14) . . ?
C21 C11 P1 112.8(11) . . ?
C11 C21 P2 108.0(11) . . ?
C223 C224 C225 119.1(18) . . ?
C223 C222 C22 122.8(20) . . ?
C122 C12 C126 117.7(17) . . ?
C122 C12 P1 122.1(13) . . ?
C126 C12 P1 120.0(15) . . ?
C12 C122 C123 120.3(18) . . ?
C224 C225 C226 120.2(19) . . ?
C125 C126 C12 121.2(20) . . ?
C124 C125 C126 120.5(19) . . ?
C225 C226 C22 121.1(18) . . ?
C222 C223 C224 121.0(20) . . ?
C124 C123 C122 123.6(20) . . ?
C123 C124 C125 116.6(19) . . ?
C236 C23 C232 118.3(16) . . ?
C236 C23 P2 121.0(15) . . ?
C232 C23 P2 120.5(13) . . ?
C136 C13 C132 121.6(19) . . ?
C136 C13 P1 122.2(16) . . ?
C132 C13 P1 116.2(15) . . ?
C233 C232 C23 118.6(17) . . ?
C13 C132 C133 117.6(22) . . ?
C23 C236 C235 120.8(19) . . ?
C235 C234 C233 119.8(19) . . ?
C232 C233 C234 121.9(20) . . ?
C234 C235 C236 120.5(18) . . ?
C134 C133 C132 119.6(21) . . ?
C135 C134 C133 117.8(22) . . ?
C13 C136 C135 119.6(23) . . ?
C134 C135 C136 123.5(24) . . ?
N1 C1 Re 174.7(15) . . ?

loop_
_geom_bond_atom_site_label_1
_geom_bond_atom_site_label_2
_geom_bond_distance
_geom_bond_site_symmetry_2
_geom_bond_publ_flag
Re C1 2.05(2) 3_776 ?
Re C1 2.05(2) . ?
Re P2 2.418(4) . ?
Re P2 2.418(4) 3_776 ?
Re P1 2.437(4) 3_776 ?
Re P1 2.437(4) . ?
P1 C12 1.80(2) . ?
P1 C13 1.84(2) . ?
P1 C11 1.85(2) . ?
P2 C22 1.81(2) . ?
P2 C23 1.83(2) . ?
P2 C21 1.833(14) . ?
C22 C222 1.38(3) . ?
C22 C226 1.42(2) . ?
C11 C21 1.50(2) . ?
C224 C223 1.37(3) . ?
C224 C225 1.37(3) . ?
C222 C223 1.36(2) . ?
C12 C122 1.35(2) . ?
C12 C126 1.43(2) . ?
C122 C123 1.39(2) . ?
C225 C226 1.39(2) . ?
C126 C125 1.39(3) . ?
C125 C124 1.39(3) . ?
C123 C124 1.38(3) . ?
C23 C236 1.38(2) . ?
C23 C232 1.43(2) . ?
C13 C136 1.32(3) . ?
C13 C132 1.38(3) . ?
C232 C233 1.35(2) . ?
C132 C133 1.43(3) . ?
C236 C235 1.39(2) . ?
C234 C235 1.33(3) . ?
C234 C233 1.39(2) . ?
C133 C134 1.40(3) . ?
C134 C135 1.32(3) . ?
C136 C135 1.38(2) . ?
N1 C1 1.17(2) . ?
O2S C2S 1.32(3) . ?

loop_
_geom_torsion_atom_site_label_1
_geom_torsion_atom_site_label_2
_geom_torsion_atom_site_label_3
_geom_torsion_atom_site_label_4
_geom_torsion
_geom_torsion_site_symmetry_1
_geom_torsion_site_symmetry_2
_geom_torsion_site_symmetry_3
_geom_torsion_site_symmetry_4
_geom_torsion_publ_flag
C1 Re P1 C12 -25.3(9) 3_776 . . . ?
C1 Re P1 C12 154.7(9) . . . . ?
P2 Re P1 C12 -117.9(8) . . . . ?
P2 Re P1 C12 62.1(8) 3_776 . . . ?
P1 Re P1 C12 -127.7(1000) 3_776 . . . ?
C1 Re P1 C13 -153.9(8) 3_776 . . . ?
C1 Re P1 C13 26.1(8) . . . . ?
P2 Re P1 C13 113.5(7) . . . . ?
P2 Re P1 C13 -66.5(7) 3_776 . . . ?
P1 Re P1 C13 103.7(1000) 3_776 . . . ?
C1 Re P1 C11 91.2(7) 3_776 . . . ?
C1 Re P1 C11 -88.8(7) . . . . ?
P2 Re P1 C11 -1.4(6) . . . . ?
P2 Re P1 C11 178.6(6) 3_776 . . . ?
P1 Re P1 C11 -11.2(1000) 3_776 . . . ?
C1 Re P2 C22 128.5(8) 3_776 . . . ?
C1 Re P2 C22 -51.5(8) . . . . ?
P2 Re P2 C22 0.0(1000) 3_776 . . . ?
P1 Re P2 C22 43.5(7) 3_776 . . . ?
P1 Re P2 C22 -136.5(7) . . . . ?
C1 Re P2 C23 0.4(8) 3_776 . . . ?
C1 Re P2 C23 -179.6(8) . . . . ?
P2 Re P2 C23 0.0(1000) 3_776 . . . ?
P1 Re P2 C23 -84.6(7) 3_776 . . . ?
P1 Re P2 C23 95.4(7) . . . . ?
C1 Re P2 C21 -117.4(8) 3_776 . . . ?
C1 Re P2 C21 62.6(8) . . . . ?
P2 Re P2 C21 0.0(1000) 3_776 . . . ?
P1 Re P2 C21 157.7(6) 3_776 . . . ?
P1 Re P2 C21 -22.3(6) . . . . ?
C23 P2 C22 C222 -157.0(16) . . . . ?
C21 P2 C22 C222 -51.3(17) . . . . ?
Re P2 C22 C222 66.0(17) . . . . ?
C23 P2 C22 C226 28.6(16) . . . . ?
C21 P2 C22 C226 134.2(15) . . . . ?
Re P2 C22 C226 -108.4(14) . . . . ?
C12 P1 C11 C21 163.4(12) . . . . ?
C13 P1 C11 C21 -91.1(12) . . . . ?
Re P1 C11 C21 32.1(13) . . . . ?
P1 C11 C21 P2 -52.4(14) . . . . ?
C22 P2 C21 C11 175.1(12) . . . . ?
C23 P2 C21 C11 -81.0(13) . . . . ?
Re P2 C21 C11 48.4(12) . . . . ?
C226 C22 C222 C223 -4.8(29) . . . . ?
P2 C22 C222 C223 -179.5(16) . . . . ?
C13 P1 C12 C122 151.0(17) . . . . ?
C11 P1 C12 C122 -102.6(18) . . . . ?
Re P1 C12 C122 16.9(21) . . . . ?
C13 P1 C12 C126 -34.6(18) . . . . ?
C11 P1 C12 C126 71.7(17) . . . . ?
Re P1 C12 C126 -168.8(13) . . . . ?
C126 C12 C122 C123 2.1(31) . . . . ?
P1 C12 C122 C123 176.6(16) . . . . ?
C223 C224 C225 C226 1.7(32) . . . . ?
C122 C12 C126 C125 -2.6(31) . . . . ?
P1 C12 C126 C125 -177.1(16) . . . . ?
C12 C126 C125 C124 3.2(32) . . . . ?
C224 C225 C226 C22 -1.8(32) . . . . ?
C222 C22 C226 C225 3.2(27) . . . . ?
P2 C22 C226 C225 178.0(15) . . . . ?
C22 C222 C223 C224 5.0(32) . . . . ?
C225 C224 C223 C222 -3.2(32) . . . . ?
C12 C122 C123 C124 -2.4(35) . . . . ?
C122 C123 C124 C125 2.9(33) . . . . ?
C126 C125 C124 C123 -3.2(31) . . . . ?
C22 P2 C23 C236 72.6(18) . . . . ?
C21 P2 C23 C236 -31.4(18) . . . . ?
Re P2 C23 C236 -151.1(14) . . . . ?
C22 P2 C23 C232 -103.1(16) . . . . ?
C21 P2 C23 C232 152.9(15) . . . . ?
Re P2 C23 C232 33.2(18) . . . . ?
C12 P1 C13 C136 127.0(17) . . . . ?
C11 P1 C13 C136 22.7(18) . . . . ?
Re P1 C13 C136 -94.3(16) . . . . ?
C12 P1 C13 C132 -51.0(16) . . . . ?
C11 P1 C13 C132 -155.3(14) . . . . ?
Re P1 C13 C132 87.7(14) . . . . ?
C236 C23 C232 C233 -1.7(29) . . . . ?
P2 C23 C232 C233 174.2(15) . . . . ?
C136 C13 C132 C133 2.0(28) . . . . ?
P1 C13 C132 C133 180.0(13) . . . . ?
C232 C23 C236 C235 0.7(31) . . . . ?
P2 C23 C236 C235 -175.1(17) . . . . ?
C23 C232 C233 C234 4.1(31) . . . . ?
C235 C234 C233 C232 -5.6(34) . . . . ?
C233 C234 C235 C236 4.5(34) . . . . ?
C23 C236 C235 C234 -2.2(35) . . . . ?
C13 C132 C133 C134 0.6(28) . . . . ?
C132 C133 C134 C135 -0.4(31) . . . . ?
C132 C13 C136 C135 -4.6(31) . . . . ?
P1 C13 C136 C135 177.5(15) . . . . ?
C133 C134 C135 C136 -2.3(35) . . . . ?
C13 C136 C135 C134 4.9(35) . . . . ?
C1 Re C1 N1 11.5(1000) 3_776 . . . ?
P2 Re C1 N1 6.5(173) . . . . ?
P2 Re C1 N1 -173.5(173) 3_776 . . . ?
P1 Re C1 N1 -91.7(174) 3_776 . . . ?
P1 Re C1 N1 88.3(174) . . . . ?
